data_7026757
loop_
_publ_author_name
'Zo\'n, Jerzy'
'Kong, Deyuan'
'Gagnon, Kevin'
'Perry, Houston'
'Holliness, LeAnthony'
'Clearfield, Abraham'

_publ_section_title
;
 Supramolecular networks of polymethylphosphonic acid groups bonded to
 aromatic platforms: biphenyldiyl-2,2'-bis(methylphosphonic acid) and
 benzenetriyl-1,3,5-tris(methylphosphonic acid).
;
_journal_issue 45
_journal_name_full 'Dalton transactions (Cambridge, England : 2003)'
_journal_page_first 11008
_journal_page_last 11018
_journal_paper_doi 10.1039/c0dt00676a
_journal_volume 39
_journal_year 2010
_chemical_formula_moiety 'C28 H38 Cu2 N2 O20 P6'
_chemical_formula_sum 'C28 H38 Cu2 N2 O20 P6'
_chemical_formula_weight 1035.50
_chemical_name_systematic
;
?
;
_space_group_IT_number 1
_symmetry_cell_setting triclinic
_symmetry_space_group_name_Hall 'P 1'
_symmetry_space_group_name_H-M 'P 1'
_atom_sites_solution_hydrogens geom
_atom_sites_solution_primary direct
_atom_sites_solution_secondary difmap
_audit_creation_method SHELXL-97
_cell_angle_alpha 80.0500(10)
_cell_angle_beta 74.5300(10)
_cell_angle_gamma 87.5500(10)
_cell_formula_units_Z 1
_cell_length_a 9.6376(3)
_cell_length_b 9.8817(3)
_cell_length_c 10.2276(3)
_cell_measurement_reflns_used 9922
_cell_measurement_temperature 110(2)
_cell_measurement_theta_max 33.894
_cell_measurement_theta_min 3.026
_cell_volume 924.62(5)
_computing_cell_refinement 'SAINT+ ver. 6.2 (Bruker, 2001)'
_computing_data_collection 'APEX2 (Bruker, 2005)'
_computing_data_reduction 'SAINT+ ver. 6.2 (Bruker, 2001)'
_computing_molecular_graphics 'SHELXL-97 (Sheldrick, 2008)'
_computing_publication_material 'SHELXL-97 (Sheldrick, 2008)'
_computing_structure_refinement 'SHELXL-97 (Sheldrick, 2008)'
_computing_structure_solution 'SHELXS-97 (Sheldrick, 2008)'
_diffrn_ambient_temperature 110(2)
_diffrn_measured_fraction_theta_full 0.986
_diffrn_measured_fraction_theta_max 0.986
_diffrn_measurement_device_type 'Bruker SMART APEX II CCD area detector'
_diffrn_measurement_method 'phi and omega scans'
_diffrn_radiation_monochromator graphite
_diffrn_radiation_source 'fine-focus sealed tube'
_diffrn_radiation_type MoK\a
_diffrn_radiation_wavelength 0.71073
_diffrn_reflns_av_R_equivalents 0.0238
_diffrn_reflns_av_sigmaI/netI 0.0275
_diffrn_reflns_limit_h_max 15
_diffrn_reflns_limit_h_min -15
_diffrn_reflns_limit_k_max 15
_diffrn_reflns_limit_k_min -15
_diffrn_reflns_limit_l_max 16
_diffrn_reflns_limit_l_min -15
_diffrn_reflns_number 41588
_diffrn_reflns_theta_full 33.93
_diffrn_reflns_theta_max 33.93
_diffrn_reflns_theta_min 2.10
_exptl_absorpt_coefficient_mu 1.498
_exptl_absorpt_correction_T_max 0.7742
_exptl_absorpt_correction_T_min 0.7537
_exptl_absorpt_correction_type empirical
_exptl_absorpt_process_details 'SADABS (Sheldrick, 2003)'
_exptl_crystal_colour blue-green
_exptl_crystal_density_diffrn 1.860
_exptl_crystal_density_method 'not measured'
_exptl_crystal_description block
_exptl_crystal_F_000 528
_exptl_crystal_size_max 0.20
_exptl_crystal_size_mid 0.18
_exptl_crystal_size_min 0.18
_refine_diff_density_max 0.613
_refine_diff_density_min -0.840
_refine_diff_density_rms 0.088
_refine_ls_abs_structure_details 'Flack H D (1983), Acta Cryst. A39, 876-881'
_refine_ls_abs_structure_Flack 0.554(7)
_refine_ls_extinction_method none
_refine_ls_goodness_of_fit_ref 1.033
_refine_ls_hydrogen_treatment mixed
_refine_ls_matrix_type full
_refine_ls_number_parameters 543
_refine_ls_number_reflns 14354
_refine_ls_number_restraints 7
_refine_ls_restrained_S_all 1.033
_refine_ls_R_factor_all 0.0343
_refine_ls_R_factor_gt 0.0324
_refine_ls_shift/su_max 0.001
_refine_ls_shift/su_mean 0.000
_refine_ls_structure_factor_coef Fsqd
_refine_ls_weighting_details 'calc w=1/[\s^2^(Fo^2^)+(0.0260P)^2^+1.5944P] where P=(Fo^2^+2Fc^2^)/3'
_refine_ls_weighting_scheme calc
_refine_ls_wR_factor_gt 0.0766
_refine_ls_wR_factor_ref 0.0779
_reflns_number_gt 13737
_reflns_number_total 14354
_reflns_threshold_expression >2sigma(I)
_cod_data_source_file c0dt00676a.txt
_cod_data_source_block p1_110K
_cod_database_code 7026757

loop_
_symmetry_equiv_pos_as_xyz
'x, y, z'

loop_
_atom_site_label
_atom_site_type_symbol
_atom_site_fract_x
_atom_site_fract_y
_atom_site_fract_z
_atom_site_U_iso_or_equiv
_atom_site_adp_type
_atom_site_occupancy
_atom_site_symmetry_multiplicity
_atom_site_calc_flag
_atom_site_refinement_flags
Cu1 Cu 0.79485(3) 1.35746(2) -0.29080(3) 0.00694(6) Uani 1 1 d .
Cu2 Cu 0.28055(3) 0.67224(3) 0.67952(3) 0.00779(6) Uani 1 1 d .
P6 P 0.85812(7) 1.11236(7) -0.48092(8) 0.00780(12) Uani 1 1 d .
P2 P 0.18104(7) 0.49515(7) 1.00245(7) 0.00769(12) Uani 1 1 d .
P5 P 0.88128(7) 1.53553(7) -0.61494(8) 0.00763(12) Uani 1 1 d .
P3 P 0.21253(7) 0.92294(7) 0.86268(8) 0.00733(12) Uani 1 1 d .
P1 P 0.38128(7) 0.37721(7) 0.61989(7) 0.00726(11) Uani 1 1 d .
P4 P 0.66812(7) 1.64593(7) -0.23156(7) 0.00732(11) Uani 1 1 d .
O1 O 0.3205(2) 0.5163(2) 0.5788(2) 0.0085(3) Uani 1 1 d .
O2 O 0.2705(2) 0.2770(2) 0.7219(2) 0.0103(4) Uani 1 1 d .
O10 O 0.7350(2) 1.5107(2) -0.1881(2) 0.0098(3) Uani 1 1 d .
O13 O 1.0384(2) 1.5971(2) -0.6533(2) 0.0113(4) Uani 1 1 d .
H13 H 1.0846 1.5797 -0.7306 0.017 Uiso 1 1 calc R
O6 O 0.1857(2) 0.5981(2) 1.0959(2) 0.0104(4) Uani 1 1 d .
O9 O 0.2573(2) 0.8449(2) 0.9916(2) 0.0112(4) Uani 1 1 d .
H9 H 0.2118 0.7703 1.0201 0.017 Uiso 1 1 calc R
O14 O 0.8383(2) 1.4828(2) -0.4640(2) 0.0114(4) Uani 1 1 d .
O16 O 0.8713(2) 1.1983(2) -0.3786(2) 0.0115(4) Uani 1 1 d .
O15 O 0.8770(2) 1.4317(2) -0.7076(2) 0.0109(4) Uani 1 1 d .
O7 O 0.2037(2) 0.8331(2) 0.7612(2) 0.0112(4) Uani 1 1 d .
O12 O 0.7899(2) 1.7458(2) -0.3352(2) 0.0100(4) Uani 1 1 d .
H12 H 0.8697 1.7056 -0.3466 0.015 Uiso 1 1 calc R
O18 O 0.8109(2) 1.1905(2) -0.6064(3) 0.0114(4) Uani 1 1 d .
H18 H 0.8292 1.2746 -0.6161 0.017 Uiso 1 1 calc R
O4 O 0.2212(2) 0.5486(2) 0.8515(2) 0.0119(4) Uani 1 1 d .
O5 O 0.0247(2) 0.4316(3) 1.0393(2) 0.0120(4) Uani 1 1 d .
H5 H -0.0136 0.4269 1.1240 0.018 Uiso 1 1 calc R
N2 N 0.3680(3) 0.7933(3) 0.5039(3) 0.0090(4) Uani 1 1 d .
O11 O 0.5448(2) 1.6383(2) -0.2945(2) 0.0106(4) Uani 1 1 d .
N1 N 0.7027(3) 1.2311(3) -0.1171(3) 0.0082(4) Uani 1 1 d .
O17 O 0.7397(2) 0.9985(2) -0.4203(3) 0.0143(4) Uani 1 1 d .
H17 H 0.7729 0.9311 -0.3760 0.022 Uiso 1 1 calc R
O3 O 0.5117(2) 0.3907(2) 0.6805(3) 0.0116(4) Uani 1 1 d .
H3 H 0.5232 0.4736 0.6844 0.017 Uiso 1 1 calc R
O8 O 0.3243(2) 1.0393(2) 0.8050(3) 0.0122(4) Uani 1 1 d .
H8 H 0.2820 1.1154 0.8016 0.018 Uiso 1 1 calc R
C19 C -0.2830(3) 0.7634(3) 0.9865(3) 0.0089(4) Uani 1 1 d .
O2W O 0.0444(2) 0.6483(2) 0.6168(3) 0.0130(4) Uani 1 1 d D
O1W O 1.0050(2) 1.3884(2) -0.2328(2) 0.0118(4) Uani 1 1 d D
C11 C 0.3489(3) 0.2664(3) 0.3958(3) 0.0091(4) Uani 1 1 d .
C17 C -0.0790(3) 0.8946(3) 0.9948(3) 0.0082(4) Uani 1 1 d .
C2 C 0.5282(3) 1.0586(3) 0.0073(3) 0.0087(4) Uani 1 1 d .
H2 H 0.4524 1.0004 0.0070 0.010 Uiso 1 1 calc R
C9 C 0.5351(3) 0.9727(3) 0.3800(3) 0.0092(4) Uani 1 1 d .
H9A H 0.6069 1.0353 0.3808 0.011 Uiso 1 1 calc R
C27 C 0.0388(3) 0.9995(3) 0.9241(3) 0.0091(4) Uani 1 1 d .
H27A H 0.0462 1.0604 0.9894 0.011 Uiso 1 1 calc R
H27B H 0.0120 1.0571 0.8452 0.011 Uiso 1 1 calc R
C23 C 0.4560(3) 0.2979(3) 0.4704(3) 0.0098(5) Uani 1 1 d .
H23A H 0.5312 0.3595 0.4051 0.012 Uiso 1 1 calc R
H23B H 0.5034 0.2113 0.4991 0.012 Uiso 1 1 calc R
C13 C 0.1466(3) 0.1328(3) 0.3860(3) 0.0085(4) Uani 1 1 d .
C1 C 0.5993(3) 1.1440(3) -0.1131(3) 0.0096(4) Uani 1 1 d .
H1 H 0.5732 1.1400 -0.1956 0.011 Uiso 1 1 calc R
C21 C -0.2074(3) 0.7383(3) 1.1982(3) 0.0089(4) Uani 1 1 d .
C18 C -0.1731(3) 0.8588(3) 0.9234(3) 0.0091(4) Uani 1 1 d .
H18A H -0.1620 0.9002 0.8301 0.011 Uiso 1 1 calc R
C12 C 0.2384(3) 0.1689(3) 0.4590(3) 0.0091(4) Uani 1 1 d .
H12A H 0.2265 0.1274 0.5523 0.011 Uiso 1 1 calc R
C8 C 0.4992(3) 0.9664(3) 0.2577(3) 0.0078(4) Uani 1 1 d .
C22 C -0.0983(3) 0.8348(3) 1.1326(3) 0.0096(4) Uani 1 1 d .
H22 H -0.0362 0.8602 1.1825 0.012 Uiso 1 1 calc R
C3 C 0.5686(3) 1.0590(3) 0.1284(3) 0.0082(4) Uani 1 1 d .
C10 C 0.4660(3) 0.8877(3) 0.4998(3) 0.0091(4) Uani 1 1 d .
H10 H 0.4887 0.8964 0.5829 0.011 Uiso 1 1 calc R
C15 C 0.2741(3) 0.2898(3) 0.1836(3) 0.0096(4) Uani 1 1 d .
C14 C 0.1655(3) 0.1931(3) 0.2480(3) 0.0097(4) Uani 1 1 d .
H14 H 0.1036 0.1678 0.1978 0.012 Uiso 1 1 calc R
C26 C 0.6067(3) 1.7334(3) -0.0863(3) 0.0106(5) Uani 1 1 d .
H26A H 0.5638 1.8217 -0.1176 0.013 Uiso 1 1 calc R
H26B H 0.5287 1.6776 -0.0179 0.013 Uiso 1 1 calc R
C24 C 1.0276(3) 1.0292(3) -0.5422(3) 0.0102(5) Uani 1 1 d .
H24A H 1.0539 0.9709 -0.4635 0.012 Uiso 1 1 calc R
H24B H 1.0173 0.9689 -0.6069 0.012 Uiso 1 1 calc R
C20 C -0.2973(3) 0.7018(3) 1.1230(3) 0.0101(5) Uani 1 1 d .
H20 H -0.3696 0.6338 1.1654 0.012 Uiso 1 1 calc R
C7 C 0.3968(3) 0.8691(3) 0.2625(3) 0.0114(5) Uani 1 1 d .
H7 H 0.3684 0.8617 0.1819 0.014 Uiso 1 1 calc R
C4 C 0.6774(3) 1.1513(3) 0.1224(3) 0.0135(5) Uani 1 1 d .
H4 H 0.7083 1.1557 0.2024 0.016 Uiso 1 1 calc R
C25 C 0.7666(3) 1.6780(3) -0.6515(3) 0.0112(5) Uani 1 1 d .
H25A H 0.6651 1.6471 -0.6156 0.013 Uiso 1 1 calc R
H25B H 0.7802 1.7512 -0.6011 0.013 Uiso 1 1 calc R
C5 C 0.7398(3) 1.2359(3) -0.0003(3) 0.0129(5) Uani 1 1 d .
H5A H 0.8114 1.2998 -0.0021 0.015 Uiso 1 1 calc R
C6 C 0.3368(3) 0.7834(3) 0.3849(3) 0.0117(5) Uani 1 1 d .
H6 H 0.2707 0.7146 0.3854 0.014 Uiso 1 1 calc R
C28 C 0.2983(3) 0.3530(3) 1.0336(3) 0.0111(5) Uani 1 1 d .
H28A H 0.2846 0.2810 0.9818 0.013 Uiso 1 1 calc R
H28B H 0.3994 0.3851 0.9972 0.013 Uiso 1 1 calc R
C16 C 0.3633(3) 0.3265(3) 0.2594(3) 0.0100(5) Uani 1 1 d .
H16 H 0.4356 0.3944 0.2168 0.012 Uiso 1 1 calc R
H2WA H 0.060(4) 0.609(3) 0.538(2) 0.015 Uiso 1 1 d D
H1WA H 0.999(4) 1.386(4) -0.1404(14) 0.015 Uiso 1 1 d D
H1WB H 1.094(2) 1.345(3) -0.252(4) 0.015 Uiso 1 1 d D
H2WB H 0.031(4) 0.5638(19) 0.674(3) 0.015 Uiso 1 1 d D

loop_
_atom_site_aniso_label
_atom_site_aniso_U_11
_atom_site_aniso_U_22
_atom_site_aniso_U_33
_atom_site_aniso_U_23
_atom_site_aniso_U_13
_atom_site_aniso_U_12
Cu1 0.00916(12) 0.00581(13) 0.00488(14) -0.00003(11) -0.00057(10) -0.00098(10)
Cu2 0.01128(13) 0.00557(13) 0.00506(15) -0.00009(11) -0.00001(11) -0.00085(10)
P6 0.0081(2) 0.0069(3) 0.0081(3) -0.0010(2) -0.0017(2) -0.0010(2)
P2 0.0102(3) 0.0067(3) 0.0053(3) 0.0000(2) -0.0010(2) -0.0009(2)
P5 0.0099(3) 0.0070(3) 0.0053(3) -0.0001(2) -0.0013(2) -0.0009(2)
P3 0.0080(2) 0.0059(3) 0.0080(3) -0.0006(2) -0.0023(2) -0.0004(2)
P1 0.0082(2) 0.0066(2) 0.0074(3) -0.0011(2) -0.00284(19) 0.00012(18)
P4 0.0088(2) 0.0058(2) 0.0077(3) -0.0012(2) -0.0028(2) -0.00021(18)
O1 0.0119(7) 0.0061(8) 0.0083(9) -0.0018(6) -0.0040(6) 0.0017(6)
O2 0.0118(8) 0.0070(8) 0.0105(9) 0.0020(7) -0.0018(7) -0.0009(6)
O10 0.0119(8) 0.0077(8) 0.0093(9) -0.0005(7) -0.0026(6) 0.0009(6)
O13 0.0123(8) 0.0140(10) 0.0074(9) -0.0026(7) -0.0013(7) -0.0025(7)
O6 0.0149(8) 0.0093(9) 0.0063(9) -0.0009(7) -0.0016(7) -0.0019(7)
O9 0.0151(9) 0.0083(9) 0.0115(10) 0.0010(7) -0.0071(7) -0.0015(7)
O14 0.0158(8) 0.0113(9) 0.0050(9) 0.0016(7) -0.0005(7) -0.0013(7)
O16 0.0153(9) 0.0107(9) 0.0094(10) -0.0041(7) -0.0036(7) 0.0015(7)
O15 0.0155(9) 0.0077(9) 0.0089(10) -0.0020(7) -0.0014(7) -0.0025(7)
O7 0.0146(8) 0.0086(9) 0.0098(10) -0.0029(7) -0.0012(7) 0.0008(7)
O12 0.0085(7) 0.0090(8) 0.0112(9) -0.0009(7) -0.0010(6) -0.0006(6)
O18 0.0138(8) 0.0085(9) 0.0129(10) 0.0013(7) -0.0066(7) -0.0025(7)
O4 0.0191(9) 0.0077(9) 0.0074(9) 0.0008(7) -0.0021(7) -0.0015(7)
O5 0.0103(8) 0.0169(10) 0.0084(10) -0.0027(8) -0.0006(7) -0.0044(7)
N2 0.0095(9) 0.0083(10) 0.0086(11) -0.0020(8) -0.0014(7) 0.0003(7)
O11 0.0108(8) 0.0103(8) 0.0130(10) -0.0032(7) -0.0062(7) -0.0011(6)
N1 0.0107(9) 0.0070(9) 0.0051(10) 0.0023(7) -0.0009(7) -0.0026(7)
O17 0.0118(8) 0.0087(9) 0.0208(12) 0.0032(8) -0.0046(8) -0.0025(7)
O3 0.0126(8) 0.0092(8) 0.0154(10) -0.0023(7) -0.0078(7) 0.0001(6)
O8 0.0084(7) 0.0087(9) 0.0174(11) 0.0009(7) -0.0014(7) -0.0016(6)
C19 0.0093(9) 0.0098(11) 0.0072(11) -0.0015(9) -0.0016(8) 0.0015(8)
O2W 0.0109(7) 0.0129(9) 0.0150(9) -0.0024(7) -0.0026(7) -0.0016(6)
O1W 0.0093(7) 0.0155(9) 0.0108(9) -0.0028(7) -0.0023(6) -0.0004(6)
C11 0.0087(9) 0.0080(11) 0.0116(12) -0.0039(9) -0.0032(9) 0.0006(8)
C17 0.0087(9) 0.0075(10) 0.0078(11) 0.0000(8) -0.0022(8) 0.0004(8)
C2 0.0098(9) 0.0081(11) 0.0076(12) -0.0005(9) -0.0014(8) -0.0017(8)
C9 0.0105(10) 0.0094(11) 0.0076(12) -0.0004(9) -0.0024(8) -0.0023(8)
C27 0.0083(9) 0.0091(11) 0.0085(12) -0.0016(9) 0.0001(8) -0.0008(8)
C23 0.0085(9) 0.0118(12) 0.0096(12) -0.0050(9) -0.0009(8) 0.0003(8)
C13 0.0080(9) 0.0079(10) 0.0098(12) -0.0033(9) -0.0017(8) 0.0006(8)
C1 0.0109(10) 0.0085(11) 0.0090(12) -0.0001(9) -0.0027(8) -0.0017(8)
C21 0.0104(10) 0.0074(10) 0.0081(11) -0.0004(8) -0.0019(8) 0.0024(8)
C18 0.0084(9) 0.0102(11) 0.0082(12) -0.0018(9) -0.0011(8) -0.0012(8)
C12 0.0100(10) 0.0093(11) 0.0083(12) -0.0010(9) -0.0032(8) 0.0011(8)
C8 0.0093(9) 0.0085(11) 0.0047(12) -0.0005(9) -0.0007(8) -0.0009(8)
C22 0.0109(10) 0.0092(11) 0.0091(12) -0.0009(9) -0.0035(8) -0.0001(8)
C3 0.0078(9) 0.0073(11) 0.0083(13) 0.0005(9) -0.0010(8) -0.0009(8)
C10 0.0114(10) 0.0094(11) 0.0062(11) 0.0001(9) -0.0024(8) -0.0006(8)
C15 0.0107(10) 0.0094(11) 0.0082(12) -0.0010(9) -0.0022(8) 0.0009(8)
C14 0.0104(10) 0.0115(11) 0.0077(11) -0.0020(9) -0.0035(8) 0.0011(8)
C26 0.0085(9) 0.0117(12) 0.0127(13) -0.0041(10) -0.0035(9) -0.0004(8)
C24 0.0110(10) 0.0075(11) 0.0125(13) -0.0020(9) -0.0036(9) 0.0000(8)
C20 0.0098(10) 0.0095(11) 0.0111(12) -0.0028(9) -0.0020(9) 0.0003(8)
C7 0.0123(10) 0.0137(11) 0.0075(12) 0.0010(9) -0.0018(9) -0.0067(8)
C4 0.0166(11) 0.0168(13) 0.0075(12) 0.0004(9) -0.0043(9) -0.0072(9)
C25 0.0136(10) 0.0110(12) 0.0082(12) -0.0012(9) -0.0020(9) 0.0026(9)
C5 0.0143(10) 0.0151(12) 0.0084(12) 0.0004(9) -0.0017(9) -0.0067(9)
C6 0.0138(10) 0.0130(11) 0.0078(12) 0.0009(9) -0.0030(8) -0.0058(8)
C28 0.0144(11) 0.0110(12) 0.0064(11) 0.0003(9) -0.0015(9) 0.0010(9)
C16 0.0110(10) 0.0081(11) 0.0093(12) -0.0002(9) -0.0009(8) -0.0007(8)

loop_
_atom_type_symbol
_atom_type_description
_atom_type_scat_dispersion_real
_atom_type_scat_dispersion_imag
_atom_type_scat_source
C C 0.0033 0.0016 'International Tables Vol C Tables 4.2.6.8 and 6.1.1.4'
H H 0.0000 0.0000 'International Tables Vol C Tables 4.2.6.8 and 6.1.1.4'
N N 0.0061 0.0033 'International Tables Vol C Tables 4.2.6.8 and 6.1.1.4'
O O 0.0106 0.0060 'International Tables Vol C Tables 4.2.6.8 and 6.1.1.4'
P P 0.1023 0.0942 'International Tables Vol C Tables 4.2.6.8 and 6.1.1.4'
Cu Cu 0.3201 1.2651 'International Tables Vol C Tables 4.2.6.8 and 6.1.1.4'

loop_
_geom_angle_atom_site_label_1
_geom_angle_atom_site_label_2
_geom_angle_atom_site_label_3
_geom_angle
_geom_angle_site_symmetry_1
_geom_angle_site_symmetry_3
O14 Cu1 O16 92.99(10) . .
O14 Cu1 O10 91.17(10) . .
O16 Cu1 O10 172.79(9) . .
O14 Cu1 N1 166.42(9) . .
O16 Cu1 N1 89.89(11) . .
O10 Cu1 N1 87.43(10) . .
O14 Cu1 O1W 97.35(9) . .
O16 Cu1 O1W 92.84(9) . .
O10 Cu1 O1W 80.78(8) . .
N1 Cu1 O1W 95.75(9) . .
O4 Cu2 O7 93.32(10) . .
O4 Cu2 O1 90.69(10) . .
O7 Cu2 O1 166.93(8) . .
O4 Cu2 N2 172.40(10) . .
O7 Cu2 N2 89.72(10) . .
O1 Cu2 N2 87.87(10) . .
O16 P6 O18 115.08(14) . .
O16 P6 O17 112.96(14) . .
O18 P6 O17 102.28(12) . .
O16 P6 C24 109.50(13) . .
O18 P6 C24 108.58(14) . .
O17 P6 C24 108.02(13) . .
O4 P2 O6 116.30(13) . .
O4 P2 O5 106.72(12) . .
O6 P2 O5 110.16(13) . .
O4 P2 C28 107.81(14) . .
O6 P2 C28 109.41(14) . .
O5 P2 C28 105.90(14) . .
O14 P5 O15 115.97(13) . .
O14 P5 O13 108.04(12) . .
O15 P5 O13 109.21(13) . .
O14 P5 C25 108.58(14) . .
O15 P5 C25 108.70(14) . .
O13 P5 C25 105.88(13) . .
O7 P3 O8 114.24(14) . .
O7 P3 O9 113.88(13) . .
O8 P3 O9 103.52(12) . .
O7 P3 C27 109.47(13) . .
O8 P3 C27 108.05(13) . .
O9 P3 C27 107.25(14) . .
O1 P1 O2 113.91(12) . .
O1 P1 O3 111.00(12) . .
O2 P1 O3 109.42(13) . .
O1 P1 C23 110.27(14) . .
O2 P1 C23 107.40(13) . .
O3 P1 C23 104.36(13) . .
O11 P4 O10 115.98(12) . .
O11 P4 O12 109.51(13) . .
O10 P4 O12 109.31(12) . .
O11 P4 C26 108.20(13) . .
O10 P4 C26 109.60(14) . .
O12 P4 C26 103.51(13) . .
P1 O1 Cu2 128.95(13) . .
P4 O10 Cu1 128.98(14) . .
P5 O13 H13 109.5 . .
P3 O9 H9 109.5 . .
P5 O14 Cu1 160.95(16) . .
P6 O16 Cu1 145.25(14) . .
P3 O7 Cu2 145.92(15) . .
P4 O12 H12 109.5 . .
P6 O18 H18 109.5 . .
P2 O4 Cu2 160.92(15) . .
P2 O5 H5 109.5 . .
C10 N2 C6 117.6(3) . .
C10 N2 Cu2 119.6(2) . .
C6 N2 Cu2 122.8(2) . .
C1 N1 C5 118.5(3) . .
C1 N1 Cu1 120.8(2) . .
C5 N1 Cu1 120.61(19) . .
P6 O17 H17 109.5 . .
P1 O3 H3 109.5 . .
P3 O8 H8 109.5 . .
C18 C19 C20 119.0(2) . .
C18 C19 C26 121.3(3) . 1_446
C20 C19 C26 119.5(2) . 1_446
H2WA O2W H2WB 93(3) . .
Cu1 O1W H1WA 117(2) . .
Cu1 O1W H1WB 132(2) . .
H1WA O1W H1WB 95(3) . .
C16 C11 C12 118.5(2) . .
C16 C11 C23 120.4(2) . .
C12 C11 C23 121.0(3) . .
C18 C17 C22 118.9(2) . .
C18 C17 C27 120.1(3) . .
C22 C17 C27 121.0(2) . .
C1 C2 C3 119.7(2) . .
C1 C2 H2 120.1 . .
C3 C2 H2 120.1 . .
C10 C9 C8 119.8(2) . .
C10 C9 H9A 120.1 . .
C8 C9 H9A 120.1 . .
C17 C27 P3 113.2(2) . .
C17 C27 H27A 108.9 . .
P3 C27 H27A 108.9 . .
C17 C27 H27B 108.9 . .
P3 C27 H27B 108.9 . .
H27A C27 H27B 107.8 . .
C11 C23 P1 115.11(19) . .
C11 C23 H23A 108.5 . .
P1 C23 H23A 108.5 . .
C11 C23 H23B 108.5 . .
P1 C23 H23B 108.5 . .
H23A C23 H23B 107.5 . .
C12 C13 C14 119.5(3) . .
C12 C13 C24 119.2(3) . 1_446
C14 C13 C24 121.2(2) . 1_446
N1 C1 C2 122.5(3) . .
N1 C1 H1 118.7 . .
C2 C1 H1 118.7 . .
C22 C21 C20 118.6(3) . .
C22 C21 C25 121.6(2) . 1_447
C20 C21 C25 119.7(3) . 1_447
C19 C18 C17 121.1(3) . .
C19 C18 H18A 119.4 . .
C17 C18 H18A 119.4 . .
C13 C12 C11 120.7(3) . .
C13 C12 H12A 119.7 . .
C11 C12 H12A 119.7 . .
C7 C8 C9 117.2(3) . .
C7 C8 C3 121.75(19) . .
C9 C8 C3 121.00(19) . .
C21 C22 C17 121.1(2) . .
C21 C22 H22 119.4 . .
C17 C22 H22 119.4 . .
C2 C3 C4 117.0(3) . .
C2 C3 C8 121.50(19) . .
C4 C3 C8 121.5(2) . .
N2 C10 C9 122.8(3) . .
N2 C10 H10 118.6 . .
C9 C10 H10 118.6 . .
C16 C15 C14 118.8(3) . .
C16 C15 C28 119.9(3) . 1_554
C14 C15 C28 121.3(2) . 1_554
C15 C14 C13 120.7(2) . .
C15 C14 H14 119.6 . .
C13 C14 H14 119.6 . .
C19 C26 P4 117.4(2) 1_664 .
C19 C26 H26A 107.9 1_664 .
P4 C26 H26A 107.9 . .
C19 C26 H26B 107.9 1_664 .
P4 C26 H26B 107.9 . .
H26A C26 H26B 107.2 . .
C13 C24 P6 111.6(2) 1_664 .
C13 C24 H24A 109.3 1_664 .
P6 C24 H24A 109.3 . .
C13 C24 H24B 109.3 1_664 .
P6 C24 H24B 109.3 . .
H24A C24 H24B 108.0 . .
C19 C20 C21 121.2(3) . .
C19 C20 H20 119.4 . .
C21 C20 H20 119.4 . .
C6 C7 C8 119.7(3) . .
C6 C7 H7 120.2 . .
C8 C7 H7 120.2 . .
C5 C4 C3 119.8(3) . .
C5 C4 H4 120.1 . .
C3 C4 H4 120.1 . .
C21 C25 P5 114.8(2) 1_663 .
C21 C25 H25A 108.6 1_663 .
P5 C25 H25A 108.6 . .
C21 C25 H25B 108.6 1_663 .
P5 C25 H25B 108.6 . .
H25A C25 H25B 107.5 . .
N1 C5 C4 122.4(3) . .
N1 C5 H5A 118.8 . .
C4 C5 H5A 118.8 . .
N2 C6 C7 122.8(3) . .
N2 C6 H6 118.6 . .
C7 C6 H6 118.6 . .
C15 C28 P2 114.3(2) 1_556 .
C15 C28 H28A 108.7 1_556 .
P2 C28 H28A 108.7 . .
C15 C28 H28B 108.7 1_556 .
P2 C28 H28B 108.7 . .
H28A C28 H28B 107.6 . .
C11 C16 C15 121.7(3) . .
C11 C16 H16 119.1 . .
C15 C16 H16 119.1 . .

loop_
_geom_bond_atom_site_label_1
_geom_bond_atom_site_label_2
_geom_bond_distance
_geom_bond_site_symmetry_2
Cu1 O14 1.934(2) .
Cu1 O16 1.964(2) .
Cu1 O10 1.970(2) .
Cu1 N1 1.998(2) .
Cu1 O1W 2.3034(19) .
Cu2 O4 1.922(2) .
Cu2 O7 1.949(2) .
Cu2 O1 1.968(2) .
Cu2 N2 1.976(3) .
P6 O16 1.490(2) .
P6 O18 1.545(2) .
P6 O17 1.564(2) .
P6 C24 1.803(3) .
P2 O4 1.493(2) .
P2 O6 1.521(2) .
P2 O5 1.582(2) .
P2 C28 1.804(3) .
P5 O14 1.492(2) .
P5 O15 1.521(2) .
P5 O13 1.580(2) .
P5 C25 1.802(3) .
P3 O7 1.499(2) .
P3 O8 1.537(2) .
P3 O9 1.563(2) .
P3 C27 1.807(3) .
P1 O1 1.507(2) .
P1 O2 1.532(2) .
P1 O3 1.562(2) .
P1 C23 1.803(3) .
P4 O11 1.505(2) .
P4 O10 1.507(2) .
P4 O12 1.596(2) .
P4 C26 1.799(3) .
O13 H13 0.8400 .
O9 H9 0.8400 .
O12 H12 0.8400 .
O18 H18 0.8400 .
O5 H5 0.8400 .
N2 C10 1.343(3) .
N2 C6 1.349(4) .
N1 C1 1.332(3) .
N1 C5 1.343(4) .
O17 H17 0.8400 .
O3 H3 0.8400 .
O8 H8 0.8400 .
C19 C18 1.391(4) .
C19 C20 1.396(4) .
C19 C26 1.516(4) 1_446
O2W H2WA 0.930(10) .
O2W H2WB 0.924(10) .
O1W H1WA 0.926(10) .
O1W H1WB 0.930(10) .
C11 C16 1.391(4) .
C11 C12 1.409(4) .
C11 C23 1.508(4) .
C17 C18 1.397(4) .
C17 C22 1.397(4) .
C17 C27 1.513(4) .
C2 C1 1.392(4) .
C2 C3 1.395(4) .
C2 H2 0.9500 .
C9 C10 1.381(4) .
C9 C8 1.395(4) .
C9 H9A 0.9500 .
C27 H27A 0.9900 .
C27 H27B 0.9900 .
C23 H23A 0.9900 .
C23 H23B 0.9900 .
C13 C12 1.392(4) .
C13 C14 1.401(4) .
C13 C24 1.514(4) 1_446
C1 H1 0.9500 .
C21 C22 1.398(4) .
C21 C20 1.398(4) .
C21 C25 1.507(4) 1_447
C18 H18A 0.9500 .
C12 H12A 0.9500 .
C8 C7 1.393(4) .
C8 C3 1.482(2) .
C22 H22 0.9500 .
C3 C4 1.401(4) .
C10 H10 0.9500 .
C15 C16 1.397(4) .
C15 C14 1.394(4) .
C15 C28 1.512(4) 1_554
C14 H14 0.9500 .
C26 C19 1.516(4) 1_664
C26 H26A 0.9900 .
C26 H26B 0.9900 .
C24 C13 1.514(4) 1_664
C24 H24A 0.9900 .
C24 H24B 0.9900 .
C20 H20 0.9500 .
C7 C6 1.382(4) .
C7 H7 0.9500 .
C4 C5 1.384(4) .
C4 H4 0.9500 .
C25 C21 1.507(4) 1_663
C25 H25A 0.9900 .
C25 H25B 0.9900 .
C5 H5A 0.9500 .
C6 H6 0.9500 .
C28 C15 1.512(4) 1_556
C28 H28A 0.9900 .
C28 H28B 0.9900 .
C16 H16 0.9500 .
